data_7122629
loop_
_publ_author_name
'Yarovoy, Spartak S.'
'Smolentsev, Anton I.'
'Kozlova, Svetlana G.'
'Kompankov, Nikolay B.'
'Gayfulin, Yakov M.'
'Asanov, Igor P.'
'Yanshole, Vadim V.'
'Mironov, Yuri V.'

_publ_section_title
;
 From oxide to a new type of molecular tungsten compound: formation of
 bitetrahedral cluster complexes
 [{W<sub>6</sub>(\m<sub>4</sub>-O)<sub>2</sub>(\m<sub>3</sub>-CCN)<sub>4</sub>}(CN)<sub>16</sub>]<sup>10-</sup>
 and
 [{W<sub>6</sub>(\m<sub>4</sub>-O)<sub>2</sub>(\m<sub>3</sub>-As)<sub>4</sub>}(CN)<sub>16</sub>]<sup>10</sup>.
;
_journal_issue 98
_journal_name_full 'Chemical communications (Cambridge, England)'
_journal_page_first 13837
_journal_page_last 13840
_journal_paper_doi 10.1039/c8cc07746k
_journal_volume 54
_journal_year 2018
_chemical_formula_moiety 'C16 As4 N16 O2 W6, 8(H2 O), 10(K)'
_chemical_formula_sum 'C16 H16 As4 K10 N16 O10 W6'
_chemical_formula_weight 2386.23
_space_group_IT_number 14
_space_group_name_Hall '-P 2ybc'
_space_group_name_H-M_alt 'P 1 21/c 1'
_symmetry_cell_setting monoclinic
_symmetry_space_group_name_Hall '-P 2ybc'
_symmetry_space_group_name_H-M 'P 1 21/c 1'
_atom_sites_solution_primary direct
_atom_sites_solution_secondary difmap
_audit_creation_method SHELXL-97
_audit_update_record
;
2018-08-30 deposited with the CCDC.
2018-11-15 downloaded from the CCDC.
;
_cell_angle_alpha 90.00
_cell_angle_beta 107.0840(10)
_cell_angle_gamma 90.00
_cell_formula_units_Z 2
_cell_length_a 11.8440(3)
_cell_length_b 17.5913(4)
_cell_length_c 12.0559(3)
_cell_measurement_reflns_used 6835
_cell_measurement_temperature 150(2)
_cell_measurement_theta_max 30.00
_cell_measurement_theta_min 2.41
_cell_volume 2401.03(10)
_computing_cell_refinement 'SAINT (Bruker, 2004)'
_computing_data_collection 'APEX2 (Bruker, 2004)'
_computing_data_reduction 'SAINT (Bruker, 2004)'
_computing_molecular_graphics 'SHELXTL (Bruker, 2004)'
_computing_publication_material 'SHELXTL (Bruker, 2004)'
_computing_structure_refinement 'SHELXTL (Bruker, 2004)'
_computing_structure_solution 'SHELXTL (Bruker, 2004)'
_diffrn_ambient_temperature 150(2)
_diffrn_detector_area_resol_mean 25
_diffrn_measured_fraction_theta_full 0.998
_diffrn_measured_fraction_theta_max 0.996
_diffrn_measurement_device_type 'Bruker Nonius X8Apex CCD area-detector'
_diffrn_measurement_method '\f and \w scans'
_diffrn_radiation_monochromator graphite
_diffrn_radiation_source 'fine-focus sealed tube'
_diffrn_radiation_type MoK\a
_diffrn_radiation_wavelength 0.71073
_diffrn_reflns_av_R_equivalents 0.0358
_diffrn_reflns_av_sigmaI/netI 0.0473
_diffrn_reflns_limit_h_max 12
_diffrn_reflns_limit_h_min -16
_diffrn_reflns_limit_k_max 23
_diffrn_reflns_limit_k_min -24
_diffrn_reflns_limit_l_max 16
_diffrn_reflns_limit_l_min -16
_diffrn_reflns_number 18389
_diffrn_reflns_theta_full 25.25
_diffrn_reflns_theta_max 30.06
_diffrn_reflns_theta_min 1.80
_diffrn_standards_decay_% 0
_diffrn_standards_number 0
_exptl_absorpt_coefficient_mu 17.977
_exptl_absorpt_correction_T_max 0.7150
_exptl_absorpt_correction_T_min 0.2216
_exptl_absorpt_correction_type multi-scan
_exptl_absorpt_process_details 'SADABS (Bruker, 2004)'
_exptl_crystal_colour black
_exptl_crystal_density_diffrn 3.301
_exptl_crystal_density_method 'not measured'
_exptl_crystal_description plate
_exptl_crystal_F_000 2140
_exptl_crystal_size_max 0.12
_exptl_crystal_size_mid 0.10
_exptl_crystal_size_min 0.02
_refine_diff_density_max 3.304
_refine_diff_density_min -2.263
_refine_diff_density_rms 0.288
_refine_ls_extinction_method none
_refine_ls_goodness_of_fit_ref 1.044
_refine_ls_matrix_type full
_refine_ls_number_parameters 300
_refine_ls_number_reflns 7005
_refine_ls_number_restraints 18
_refine_ls_restrained_S_all 1.051
_refine_ls_R_factor_all 0.0459
_refine_ls_R_factor_gt 0.0337
_refine_ls_shift/su_max 0.001
_refine_ls_shift/su_mean 0.000
_refine_ls_structure_factor_coef Fsqd
_refine_ls_weighting_details 'calc w=1/[\s^2^(Fo^2^)+(0.0334P)^2^+8.6785P] where P=(Fo^2^+2Fc^2^)/3'
_refine_ls_weighting_scheme calc
_refine_ls_wR_factor_gt 0.0759
_refine_ls_wR_factor_ref 0.0798
_reflns_number_gt 5798
_reflns_number_total 7005
_reflns_threshold_expression >2sigma(I)
_cod_data_source_file c8cc07746k2.cif
_cod_data_source_block 1_CCDC1
_cod_depositor_comments 'Adding full bibliography for 7122628--7122629.cif.'
_cod_original_sg_symbol_H-M 'P 21/c'
_cod_database_code 7122629

loop_
_symmetry_equiv_pos_as_xyz
'x, y, z'
'-x, y+1/2, -z+1/2'
'-x, -y, -z'
'x, -y-1/2, z-1/2'

loop_
_atom_site_label
_atom_site_type_symbol
_atom_site_fract_x
_atom_site_fract_y
_atom_site_fract_z
_atom_site_U_iso_or_equiv
_atom_site_adp_type
_atom_site_occupancy
_atom_site_symmetry_multiplicity
_atom_site_calc_flag
_atom_site_refinement_flags
_atom_site_disorder_group
W3 W 0.43326(2) 0.041294(14) 0.56449(2) 0.01335(6) Uani 1 1 d . .
W2 W 0.36789(2) -0.108400(15) 0.49176(2) 0.01375(6) Uani 1 1 d . .
W1 W 0.33300(2) 0.017638(15) 0.32523(2) 0.01381(6) Uani 1 1 d . .
As1 As 0.39638(6) -0.11516(4) 0.29272(6) 0.01736(14) Uani 1 1 d . .
As2 As 0.22013(7) -0.00295(4) 0.47024(7) 0.02275(16) Uani 1 1 d . .
O1 O 0.4814(5) 0.0700(3) 0.4074(5) 0.0277(12) Uani 1 1 d . .
N8 N 0.3438(6) 0.0324(4) 0.8004(6) 0.0282(14) Uani 1 1 d . .
N7 N 0.2850(5) 0.2021(3) 0.5584(6) 0.0242(13) Uani 1 1 d . .
C5 C 0.3156(6) -0.1397(4) 0.6440(6) 0.0179(13) Uani 1 1 d . .
N3 N 0.3918(5) 0.0701(3) 0.0841(5) 0.0222(13) Uani 1 1 d . .
C3 C 0.3695(6) 0.0475(4) 0.1649(6) 0.0178(13) Uani 1 1 d . .
C7 C 0.3377(6) 0.1471(4) 0.5593(6) 0.0163(13) Uani 1 1 d . .
C1 C 0.1607(7) -0.0161(4) 0.2048(7) 0.0255(16) Uani 1 1 d . .
C6 C 0.4466(6) -0.2210(4) 0.5178(6) 0.0182(13) Uani 1 1 d . .
C8 C 0.3777(6) 0.0333(4) 0.7203(6) 0.0190(14) Uani 1 1 d . .
N2 N 0.2094(6) 0.1879(4) 0.2632(6) 0.0294(15) Uani 1 1 d . .
C2 C 0.2477(6) 0.1283(4) 0.2885(6) 0.0195(14) Uani 1 1 d . .
N5 N 0.2952(6) -0.1572(4) 0.7288(6) 0.0282(14) Uani 1 1 d . .
N6 N 0.4936(6) -0.2789(4) 0.5392(6) 0.0263(14) Uani 1 1 d . .
C4 C 0.2104(6) -0.1771(4) 0.4127(7) 0.0268(16) Uani 1 1 d . .
N1 N 0.0687(7) -0.0312(5) 0.1420(7) 0.049(2) Uani 1 1 d . .
N4 N 0.1293(6) -0.2165(5) 0.3732(8) 0.046(2) Uani 1 1 d . .
K2 K 0.45970(14) 0.21422(9) 0.21315(14) 0.0233(3) Uani 1 1 d . .
K4 K 0.26573(15) 0.33159(9) 0.38806(16) 0.0283(4) Uani 1 1 d . .
K6 K -0.38678(18) 0.08064(10) 0.02483(18) 0.0376(4) Uani 1 1 d . .
K1 K -0.0965(2) 0.02672(19) 0.2908(3) 0.0758(9) Uani 1 1 d . .
K5 K -0.1286(3) 0.21927(19) -0.1288(3) 0.0424(9) Uani 0.638(5) 1 d P 2
K3 K 0.0579(4) 0.2551(4) 0.0545(5) 0.0410(17) Uani 0.362(5) 1 d P 1
O6 O -0.1523(8) 0.1063(5) 0.0778(8) 0.075(3) Uani 1 1 d . .
O3 O 0.0966(6) 0.3730(5) 0.1762(8) 0.076(3) Uani 1 1 d . .
O2 O 0.0933(7) 0.1405(6) -0.0087(7) 0.086(3) Uani 1 1 d U .
O4 O 0.0122(10) 0.3464(9) -0.1125(16) 0.064(6) Uani 0.64(3) 1 d PU 1
O5 O -0.010(2) 0.3191(15) -0.191(3) 0.074(9) Uani 0.36(3) 1 d PU 2

loop_
_atom_site_aniso_label
_atom_site_aniso_U_11
_atom_site_aniso_U_22
_atom_site_aniso_U_33
_atom_site_aniso_U_23
_atom_site_aniso_U_13
_atom_site_aniso_U_12
W3 0.01739(12) 0.01016(13) 0.01313(12) 0.00104(9) 0.00548(9) 0.00226(9)
W2 0.01566(12) 0.01097(13) 0.01442(12) 0.00018(9) 0.00411(9) 0.00117(9)
W1 0.01687(12) 0.01138(13) 0.01303(12) 0.00106(9) 0.00419(9) 0.00080(9)
As1 0.0217(3) 0.0140(3) 0.0157(3) -0.0007(3) 0.0043(3) 0.0007(3)
As2 0.0253(4) 0.0203(4) 0.0228(4) 0.0009(3) 0.0074(3) 0.0018(3)
O1 0.029(3) 0.030(3) 0.023(3) -0.001(2) 0.005(2) 0.000(2)
N8 0.035(4) 0.033(4) 0.022(3) 0.002(3) 0.015(3) 0.007(3)
N7 0.024(3) 0.018(3) 0.030(3) 0.004(3) 0.008(3) 0.005(3)
C5 0.017(3) 0.017(3) 0.020(3) 0.002(3) 0.005(3) -0.002(3)
N3 0.029(3) 0.019(3) 0.020(3) -0.002(2) 0.010(3) 0.001(3)
C3 0.022(3) 0.010(3) 0.021(3) -0.004(2) 0.005(3) 0.004(3)
C7 0.016(3) 0.019(3) 0.015(3) 0.004(2) 0.006(2) -0.003(3)
C1 0.027(4) 0.022(4) 0.025(4) 0.009(3) 0.005(3) -0.004(3)
C6 0.020(3) 0.017(3) 0.016(3) -0.003(3) 0.003(3) 0.001(3)
C8 0.023(3) 0.016(3) 0.016(3) 0.000(3) 0.003(3) 0.004(3)
N2 0.039(4) 0.018(3) 0.029(4) 0.004(3) 0.005(3) 0.010(3)
C2 0.021(3) 0.018(3) 0.022(3) 0.005(3) 0.010(3) 0.004(3)
N5 0.027(3) 0.030(4) 0.032(4) 0.000(3) 0.014(3) -0.002(3)
N6 0.033(3) 0.018(3) 0.029(3) 0.002(3) 0.011(3) 0.002(3)
C4 0.017(3) 0.026(4) 0.033(4) -0.005(3) 0.002(3) 0.008(3)
N1 0.029(4) 0.064(6) 0.042(5) 0.011(4) -0.008(3) -0.023(4)
N4 0.020(3) 0.047(5) 0.068(6) -0.023(4) 0.012(4) -0.006(3)
K2 0.0264(7) 0.0191(7) 0.0230(8) 0.0016(6) 0.0049(6) 0.0022(6)
K4 0.0296(8) 0.0203(8) 0.0328(9) -0.0022(7) 0.0058(7) 0.0020(7)
K6 0.0533(12) 0.0230(9) 0.0474(11) 0.0058(8) 0.0321(10) 0.0071(8)
K1 0.0430(13) 0.099(2) 0.087(2) -0.0111(18) 0.0214(14) -0.0098(14)
K5 0.0299(15) 0.0461(19) 0.0450(19) -0.0110(15) 0.0012(13) 0.0109(14)
K3 0.015(2) 0.078(4) 0.029(3) -0.004(3) 0.0056(19) 0.007(2)
O6 0.078(6) 0.088(7) 0.070(6) -0.002(5) 0.040(5) -0.027(5)
O3 0.034(4) 0.115(7) 0.070(6) 0.040(5) 0.001(4) -0.018(4)
O2 0.059(4) 0.142(7) 0.046(4) 0.025(5) 0.001(4) -0.046(5)
O4 0.043(6) 0.071(8) 0.080(10) 0.027(6) 0.020(6) -0.011(5)
O5 0.068(11) 0.076(12) 0.090(13) -0.026(9) 0.043(9) -0.005(8)

loop_
_atom_type_symbol
_atom_type_description
_atom_type_scat_dispersion_real
_atom_type_scat_dispersion_imag
_atom_type_scat_source
C C 0.0033 0.0016 'International Tables Vol C Tables 4.2.6.8 and 6.1.1.4'
H H 0.0000 0.0000 'International Tables Vol C Tables 4.2.6.8 and 6.1.1.4'
As As 0.0499 2.0058 'International Tables Vol C Tables 4.2.6.8 and 6.1.1.4'
K K 0.2009 0.2494 'International Tables Vol C Tables 4.2.6.8 and 6.1.1.4'
N N 0.0061 0.0033 'International Tables Vol C Tables 4.2.6.8 and 6.1.1.4'
O O 0.0106 0.0060 'International Tables Vol C Tables 4.2.6.8 and 6.1.1.4'
W W -0.8490 6.8722 'International Tables Vol C Tables 4.2.6.8 and 6.1.1.4'

loop_
_geom_angle_atom_site_label_1
_geom_angle_atom_site_label_2
_geom_angle_atom_site_label_3
_geom_angle
_geom_angle_site_symmetry_1
_geom_angle_site_symmetry_3
C7 W3 C8 78.0(2) . .
C7 W3 O1 170.9(2) . 3_656
C8 W3 O1 93.0(2) . 3_656
C7 W3 O1 92.5(2) . .
C8 W3 O1 170.2(2) . .
O1 W3 O1 96.57(19) 3_656 .
C7 W3 As2 79.07(17) . .
C8 W3 As2 81.64(18) . .
O1 W3 As2 98.46(14) 3_656 .
O1 W3 As2 99.16(14) . .
C7 W3 As1 83.49(17) . 3_656
C8 W3 As1 80.33(18) . 3_656
O1 W3 As1 96.44(14) 3_656 3_656
O1 W3 As1 96.27(14) . 3_656
As2 W3 As1 157.11(2) . 3_656
C7 W3 W1 92.16(17) . .
C8 W3 W1 137.32(18) . .
O1 W3 W1 93.62(14) 3_656 .
O1 W3 W1 44.40(14) . .
As2 W3 W1 55.684(18) . .
As1 W3 W1 140.360(19) 3_656 .
C7 W3 W2 134.50(17) . .
C8 W3 W2 94.79(18) . .
O1 W3 W2 44.04(14) 3_656 .
O1 W3 W2 93.68(14) . .
As2 W3 W2 55.444(18) . .
As1 W3 W2 140.181(19) 3_656 .
W1 W3 W2 63.025(9) . .
C7 W3 W2 95.57(16) . 3_656
C8 W3 W2 134.87(18) . 3_656
O1 W3 W2 91.75(14) 3_656 3_656
O1 W3 W2 42.74(14) . 3_656
As2 W3 W2 141.64(2) . 3_656
As1 W3 W2 54.548(17) 3_656 3_656
W1 W3 W2 86.980(10) . 3_656
W2 W3 W2 118.592(10) . 3_656
C7 W3 W1 137.95(17) . 3_656
C8 W3 W1 94.10(18) . 3_656
O1 W3 W1 43.07(14) 3_656 3_656
O1 W3 W1 91.32(14) . 3_656
As2 W3 W1 141.27(2) . 3_656
As1 W3 W1 54.466(17) 3_656 3_656
W1 W3 W1 118.577(10) . 3_656
W2 W3 W1 86.920(10) . 3_656
W2 W3 W1 61.138(9) 3_656 3_656
C7 W3 W3 140.65(16) . 3_656
C8 W3 W3 141.31(18) . 3_656
O1 W3 W3 48.39(14) 3_656 3_656
O1 W3 W3 48.19(14) . 3_656
As2 W3 W3 103.30(2) . 3_656
As1 W3 W3 99.579(19) 3_656 3_656
W1 W3 W3 60.634(10) . 3_656
W2 W3 W3 60.588(10) . 3_656
W2 W3 W3 58.003(10) 3_656 3_656
W1 W3 W3 57.942(10) 3_656 3_656
O1 W2 C6 87.2(2) 3_656 .
O1 W2 C5 89.9(2) 3_656 .
C6 W2 C5 82.2(3) . .
O1 W2 C4 164.3(3) 3_656 .
C6 W2 C4 80.5(3) . .
C5 W2 C4 79.1(3) . .
O1 W2 As2 106.83(16) 3_656 .
C6 W2 As2 160.93(18) . .
C5 W2 As2 84.93(18) . .
C4 W2 As2 83.37(19) . .
O1 W2 As1 104.71(16) 3_656 .
C6 W2 As1 85.58(18) . .
C5 W2 As1 160.47(18) . .
C4 W2 As1 84.0(2) . .
As2 W2 As1 102.74(2) . .
O1 W2 W3 50.72(16) 3_656 .
C6 W2 W3 137.88(18) . .
C5 W2 W3 95.43(18) . .
C4 W2 W3 140.68(19) . .
As2 W2 W3 57.313(19) . .
As1 W2 W3 103.844(19) . .
O1 W2 W3 49.30(16) 3_656 3_656
C6 W2 W3 93.53(18) . 3_656
C5 W2 W3 139.14(18) . 3_656
C4 W2 W3 140.5(2) . 3_656
As2 W2 W3 105.40(2) . 3_656
As1 W2 W3 56.603(17) . 3_656
W3 W2 W3 61.408(10) . 3_656
O1 W2 W1 94.77(16) 3_656 .
C6 W2 W1 139.04(18) . .
C5 W2 W1 138.65(18) . .
C4 W2 W1 100.8(2) . .
As2 W2 W1 54.405(19) . .
As1 W2 W1 54.312(17) . .
W3 W2 W1 58.450(9) . .
W3 W2 W1 59.446(9) 3_656 .
O1 W2 K2 58.37(16) 3_656 3_656
C6 W2 K2 50.37(18) . 3_656
C5 W2 K2 47.87(18) . 3_656
C4 W2 K2 106.1(2) . 3_656
As2 W2 K2 126.41(3) . 3_656
As1 W2 K2 130.37(3) . 3_656
W3 W2 K2 97.85(2) . 3_656
W3 W2 K2 99.24(2) 3_656 3_656
W1 W2 K2 153.00(2) . 3_656
O1 W1 C3 87.3(2) . .
O1 W1 C2 88.7(2) . .
C3 W1 C2 78.7(2) . .
O1 W1 C1 165.8(2) . .
C3 W1 C1 82.3(3) . .
C2 W1 C1 79.8(3) . .
O1 W1 As1 104.41(15) . .
C3 W1 As1 86.52(17) . .
C2 W1 As1 159.83(19) . .
C1 W1 As1 84.8(2) . .
O1 W1 As2 107.11(15) . .
C3 W1 As2 160.05(18) . .
C2 W1 As2 87.74(17) . .
C1 W1 As2 80.9(2) . .
As1 W1 As2 102.57(3) . .
O1 W1 W3 50.93(15) . .
C3 W1 W3 138.20(18) . .
C2 W1 W3 96.17(19) . .
C1 W1 W3 138.1(2) . .
As1 W1 W3 103.987(19) . .
As2 W1 W3 57.261(19) . .
O1 W1 W3 49.07(15) . 3_656
C3 W1 W3 94.71(18) . 3_656
C2 W1 W3 137.66(19) . 3_656
C1 W1 W3 141.4(2) . 3_656
As1 W1 W3 56.616(17) . 3_656
As2 W1 W3 105.14(2) . 3_656
W3 W1 W3 61.423(10) . 3_656
O1 W1 W2 94.78(16) . .
C3 W1 W2 140.18(17) . .
C2 W1 W2 141.01(17) . .
C1 W1 W2 99.44(19) . .
As1 W1 W2 54.406(17) . .
As2 W1 W2 54.130(19) . .
W3 W1 W2 58.525(9) . .
W3 W1 W2 59.416(9) 3_656 .
W1 As1 W2 71.28(2) . .
W1 As1 W3 68.918(19) . 3_656
W2 As1 W3 68.849(19) . 3_656
W1 As1 K2 167.93(4) . 2_645
W2 As1 K2 105.34(3) . 2_645
W3 As1 K2 99.01(3) 3_656 2_645
W1 As1 K5 107.14(5) . 3
W2 As1 K5 101.45(6) . 3
W3 As1 K5 170.18(6) 3_656 3
K2 As1 K5 84.82(6) 2_645 3
W1 As1 K6 94.90(3) . 3
W2 As1 K6 165.19(4) . 3
W3 As1 K6 111.88(4) 3_656 3
K2 As1 K6 89.27(4) 2_645 3
K5 As1 K6 77.05(7) 3 3
W2 As2 W1 71.47(2) . .
W2 As2 W3 67.24(2) . .
W1 As2 W3 67.05(2) . .
W2 As2 K1 105.38(6) . 3_556
W1 As2 K1 171.99(5) . 3_556
W3 As2 K1 104.96(5) . 3_556
W2 As2 K1 134.94(6) . .
W1 As2 K1 102.88(5) . .
W3 As2 K1 153.42(6) . .
K1 As2 K1 84.60(8) 3_556 .
W2 O1 W1 170.4(3) 3_656 .
W2 O1 W3 85.2(2) 3_656 3_656
W1 O1 W3 87.9(2) . 3_656
W2 O1 W3 88.0(2) 3_656 .
W1 O1 W3 84.7(2) . .
W3 O1 W3 83.43(19) 3_656 .
W2 O1 K2 92.32(19) 3_656 .
W1 O1 K2 97.23(19) . .
W3 O1 K2 135.3(2) 3_656 .
W3 O1 K2 141.2(2) . .
C8 N8 K6 127.1(5) . 3_556
C8 N8 K4 121.8(6) . 4_566
K6 N8 K4 108.5(2) 3_556 4_566
C8 N8 K1 104.0(5) . 3_556
K6 N8 K1 88.4(2) 3_556 3_556
K4 N8 K1 92.21(19) 4_566 3_556
C7 N7 K2 98.4(5) . 4_566
C7 N7 K3 138.4(5) . 4_566
K2 N7 K3 113.3(3) 4_566 4_566
C7 N7 K4 124.9(5) . .
K2 N7 K4 87.11(17) 4_566 .
K3 N7 K4 84.5(2) 4_566 .
N5 C5 W2 175.7(6) . .
N5 C5 K2 76.0(5) . 3_656
W2 C5 K2 99.8(2) . 3_656
N5 C5 K5 62.5(5) . 2_545
W2 C5 K5 119.8(3) . 2_545
K2 C5 K5 99.8(2) 3_656 2_545
C3 N3 K6 132.3(5) . 1_655
C3 N3 K6 95.0(5) . 3
K6 N3 K6 81.39(16) 1_655 3
C3 N3 K4 133.7(5) . 4_565
K6 N3 K4 92.65(18) 1_655 4_565
K6 N3 K4 103.34(19) 3 4_565
C3 N3 K2 86.9(5) . .
K6 N3 K2 87.09(17) 1_655 .
K6 N3 K2 166.0(2) 3 .
K4 N3 K2 85.10(17) 4_565 .
N3 C3 W1 173.5(6) . .
N3 C3 K6 64.4(4) . 3
W1 C3 K6 121.9(3) . 3
N7 C7 W3 177.9(6) . .
N7 C7 K2 60.5(4) . 4_566
W3 C7 K2 120.2(3) . 4_566
N1 C1 W1 177.5(8) . .
N6 C6 W2 175.1(6) . .
N6 C6 K2 78.5(5) . 3_656
W2 C6 K2 97.0(2) . 3_656
N6 C6 K2 69.0(4) . 2_645
W2 C6 K2 114.0(3) . 2_645
K2 C6 K2 138.4(2) 3_656 2_645
N8 C8 W3 176.1(6) . .
C2 N2 K3 134.6(6) . .
C2 N2 K4 130.0(6) . .
K3 N2 K4 94.9(2) . .
C2 N2 K2 82.4(5) . .
K3 N2 K2 98.5(2) . .
K4 N2 K2 83.61(18) . .
N2 C2 W1 173.9(6) . .
C5 N5 K5 97.1(5) . 2_545
C5 N5 K2 81.6(5) . 3_656
K5 N5 K2 109.9(2) 2_545 3_656
C5 N5 K6 128.0(5) . 3_556
K5 N5 K6 134.8(2) 2_545 3_556
K2 N5 K6 83.08(18) 3_656 3_556
C5 N5 K1 94.8(5) . 3_556
K5 N5 K1 96.2(2) 2_545 3_556
K2 N5 K1 154.0(2) 3_656 3_556
K6 N5 K1 78.93(16) 3_556 3_556
C6 N6 K6 124.9(5) . 2_545
C6 N6 K4 136.3(5) . 3_656
K6 N6 K4 97.3(2) 2_545 3_656
C6 N6 K2 80.1(5) . 3_656
K6 N6 K2 122.2(2) 2_545 3_656
K4 N6 K2 86.79(18) 3_656 3_656
C6 N6 K2 91.6(5) . 2_645
K6 N6 K2 84.03(17) 2_545 2_645
K4 N6 K2 81.25(16) 3_656 2_645
K2 N6 K2 152.5(2) 3_656 2_645
N4 C4 W2 177.0(7) . .
N4 C4 K5 59.8(6) . 3
W2 C4 K5 121.3(3) . 3
N4 C4 K3 35.2(5) . 2_545
W2 C4 K3 144.9(3) . 2_545
K5 C4 K3 92.3(2) 3 2_545
C1 N1 K1 100.0(7) . .
C1 N1 K5 94.9(6) . 3
K1 N1 K5 120.6(3) . 3
C4 N4 K3 130.2(7) . 2_545
C4 N4 K5 100.2(6) . 3
K3 N4 K5 124.6(3) 2_545 3
C4 N4 K5 92.9(7) . 2_545
K3 N4 K5 52.8(2) 2_545 2_545
K5 N4 K5 158.9(3) 3 2_545
N7 K2 N5 145.91(19) 4_565 3_656
N7 K2 N3 93.86(18) 4_565 .
N5 K2 N3 85.99(18) 3_656 .
N7 K2 C5 167.62(19) 4_565 3_656
N5 K2 C5 22.37(17) 3_656 3_656
N3 K2 C5 89.19(18) . 3_656
N7 K2 N6 109.98(18) 4_565 3_656
N5 K2 N6 90.67(18) 3_656 3_656
N3 K2 N6 140.11(17) . 3_656
C5 K2 N6 74.37(18) 3_656 3_656
N7 K2 C6 130.56(19) 4_565 3_656
N5 K2 C6 74.99(18) 3_656 3_656
N3 K2 C6 122.71(18) . 3_656
C5 K2 C6 55.61(18) 3_656 3_656
N6 K2 C6 21.44(16) 3_656 3_656
N7 K2 C7 21.18(16) 4_565 4_565
N5 K2 C7 130.69(18) 3_656 4_565
N3 K2 C7 110.31(18) . 4_565
C5 K2 C7 148.19(18) 3_656 4_565
N6 K2 C7 101.83(17) 3_656 4_565
C6 K2 C7 123.16(18) 3_656 4_565
N7 K2 N2 69.92(17) 4_565 .
N5 K2 N2 143.07(18) 3_656 .
N3 K2 N2 81.53(17) . .
C5 K2 N2 122.44(17) 3_656 .
N6 K2 N2 77.61(17) 3_656 .
C6 K2 N2 82.88(18) 3_656 .
C7 K2 N2 86.18(16) 4_565 .
N7 K2 N6 69.41(18) 4_565 2_655
N5 K2 N6 78.99(18) 3_656 2_655
N3 K2 N6 68.57(16) . 2_655
C5 K2 N6 100.76(18) 3_656 2_655
N6 K2 N6 149.27(16) 3_656 2_655
C6 K2 N6 150.35(18) 3_656 2_655
C7 K2 N6 66.07(16) 4_565 2_655
N2 K2 N6 126.77(17) . 2_655
N7 K2 O1 138.51(16) 4_565 .
N5 K2 O1 73.39(16) 3_656 .
N3 K2 O1 71.21(15) . .
C5 K2 O1 53.71(15) 3_656 .
N6 K2 O1 69.77(15) 3_656 .
C6 K2 O1 51.67(15) 3_656 .
C7 K2 O1 155.52(15) 4_565 .
N2 K2 O1 69.69(14) . .
N6 K2 O1 132.17(15) 2_655 .
N7 K2 As1 78.47(13) 4_565 2_655
N5 K2 As1 81.03(13) 3_656 2_655
N3 K2 As1 142.29(13) . 2_655
C5 K2 As1 91.79(13) 3_656 2_655
N6 K2 As1 75.60(12) 3_656 2_655
C6 K2 As1 87.77(13) 3_656 2_655
C7 K2 As1 57.29(12) 4_565 2_655
N2 K2 As1 127.79(12) . 2_655
N6 K2 As1 74.24(11) 2_655 2_655
O1 K2 As1 136.10(10) . 2_655
N7 K2 C6 68.72(17) 4_565 2_655
N5 K2 C6 77.22(17) 3_656 2_655
N3 K2 C6 87.77(17) . 2_655
C5 K2 C6 99.45(17) 3_656 2_655
N6 K2 C6 130.13(17) 3_656 2_655
C6 K2 C6 136.32(19) 3_656 2_655
C7 K2 C6 58.23(16) 4_565 2_655
N2 K2 C6 136.32(17) . 2_655
N6 K2 C6 19.35(15) 2_655 2_655
O1 K2 C6 144.69(15) . 2_655
As1 K2 C6 54.90(12) 2_655 2_655
O2 K4 O3 86.5(3) 4_566 .
O2 K4 N8 112.5(3) 4_566 4_565
O3 K4 N8 71.0(2) . 4_565
O2 K4 N6 136.5(2) 4_566 3_656
O3 K4 N6 137.0(2) . 3_656
N8 K4 N6 89.06(19) 4_565 3_656
O2 K4 N2 107.6(3) 4_566 .
O3 K4 N2 76.4(2) . .
N8 K4 N2 125.5(2) 4_565 .
N6 K4 N2 86.23(19) 3_656 .
O2 K4 N3 78.5(2) 4_566 4_566
O3 K4 N3 128.8(2) . 4_566
N8 K4 N3 70.46(18) 4_565 4_566
N6 K4 N3 73.88(18) 3_656 4_566
N2 K4 N3 154.83(18) . 4_566
O2 K4 N7 75.2(2) 4_566 .
O3 K4 N7 134.0(2) . .
N8 K4 N7 154.97(19) 4_565 .
N6 K4 N7 71.37(17) 3_656 .
N2 K4 N7 70.03(18) . .
N3 K4 N7 88.75(17) 4_566 .
O2 K4 K2 83.15(18) 4_566 4_566
O3 K4 K2 169.59(19) . 4_566
N8 K4 K2 111.94(14) 4_565 4_566
N6 K4 K2 53.42(13) 3_656 4_566
N2 K4 K2 108.03(14) . 4_566
N3 K4 K2 47.50(12) 4_566 4_566
N7 K4 K2 43.72(12) . 4_566
O2 K4 K1 77.3(2) 4_566 2
O3 K4 K1 39.6(2) . 2
N8 K4 K1 45.03(14) 4_565 2
N6 K4 K1 134.03(14) 3_656 2
N2 K4 K1 115.94(14) . 2
N3 K4 K1 89.16(13) 4_566 2
N7 K4 K1 152.27(13) . 2
K2 K4 K1 135.44(7) 4_566 2
O2 K4 K6 121.8(2) 4_566 4_666
O3 K4 K6 127.08(16) . 4_666
N8 K4 K6 57.38(14) 4_565 4_666
N6 K4 K6 40.46(13) 3_656 4_666
N2 K4 K6 124.32(14) . 4_666
N3 K4 K6 43.35(12) 4_566 4_666
N7 K4 K6 97.97(13) . 4_666
K2 K4 K6 58.73(4) 4_566 4_666
K1 K4 K6 99.37(6) 2 4_666
O2 K4 K6 87.1(2) 4_566 2
O3 K4 K6 92.9(2) . 2
N8 K4 K6 35.42(13) 4_565 2
N6 K4 K6 91.30(13) 3_656 2
N2 K4 K6 160.90(15) . 2
N3 K4 K6 38.31(12) 4_566 2
N7 K4 K6 126.91(13) . 2
K2 K4 K6 85.30(5) 4_566 2
K1 K4 K6 54.36(6) 2 2
K6 K4 K6 50.84(5) 4_666 2
O6 K6 N6 105.7(2) . 2
O6 K6 N8 89.6(2) . 3_556
N6 K6 N8 142.95(19) 2 3_556
O6 K6 N3 152.7(2) . 1_455
N6 K6 N3 75.87(18) 2 1_455
N8 K6 N3 75.61(19) 3_556 1_455
O6 K6 N3 98.1(2) . 3
N6 K6 N3 136.6(2) 2 3
N8 K6 N3 71.10(18) 3_556 3
N3 K6 N3 98.62(16) 1_455 3
O6 K6 N5 70.1(2) . 3_556
N6 K6 N5 83.36(19) 2 3_556
N8 K6 N5 70.21(19) 3_556 3_556
N3 K6 N5 83.20(17) 1_455 3_556
N3 K6 N5 139.44(18) 3 3_556
O6 K6 C3 90.5(2) . 3
N6 K6 C3 122.48(19) 2 3
N8 K6 C3 90.11(18) 3_556 3
N3 K6 C3 111.94(18) 1_455 3
N3 K6 C3 20.62(16) 3 3
N5 K6 C3 151.89(18) 3_556 3
O6 K6 K6 141.8(2) . 3_455
N6 K6 K6 111.99(16) 2 3_455
N8 K6 K6 63.94(15) 3_556 3_455
N3 K6 K6 49.67(12) 1_455 3_455
N3 K6 K6 48.94(12) 3 3_455
N5 K6 K6 119.70(14) 3_556 3_455
C3 K6 K6 64.11(13) 3 3_455
O6 K6 As1 86.36(19) . 3
N6 K6 As1 72.87(14) 2 3
N8 K6 As1 142.93(14) 3_556 3
N3 K6 As1 119.19(14) 1_455 3
N3 K6 As1 73.03(13) 3 3
N5 K6 As1 140.62(13) 3_556 3
C3 K6 As1 53.14(13) 3 3
K6 K6 As1 98.45(8) 3_455 3
O6 K6 K2 111.8(2) . 1_455
N6 K6 K2 52.93(14) 2 1_455
N8 K6 K2 90.14(13) 3_556 1_455
N3 K6 K2 46.86(12) 1_455 1_455
N3 K6 K2 144.77(13) 3 1_455
N5 K6 K2 46.40(12) 3_556 1_455
C3 K6 K2 157.71(14) 3 1_455
K6 K6 K2 96.22(7) 3_455 1_455
As1 K6 K2 125.43(5) 3 1_455
O6 K6 K4 147.5(2) . 4_465
N6 K6 K4 42.21(14) 2 4_465
N8 K6 K4 119.06(15) 3_556 4_465
N3 K6 K4 44.00(13) 1_455 4_465
N3 K6 K4 105.27(14) 3 4_465
N5 K6 K4 103.69(13) 3_556 4_465
C3 K6 K4 103.42(13) 3 4_465
K6 K6 K4 69.78(6) 3_455 4_465
As1 K6 K4 79.30(5) 3 4_465
K2 K6 K4 57.56(4) 1_455 4_465
O6 K6 K4 82.9(2) . 2_545
N6 K6 K4 171.36(15) 2 2_545
N8 K6 K4 36.06(13) 3_556 2_545
N3 K6 K4 97.17(13) 1_455 2_545
N3 K6 K4 38.35(12) 3 2_545
N5 K6 K4 101.09(13) 3_556 2_545
C3 K6 K4 54.99(12) 3 2_545
K6 K6 K4 59.38(5) 3_455 2_545
As1 K6 K4 106.96(5) 3 2_545
K2 K6 K4 125.55(5) 1_455 2_545
K4 K6 K4 129.16(5) 4_465 2_545
O4 K1 O3 141.7(5) 4_566 2_545
O4 K1 O6 86.4(5) 4_566 .
O3 K1 O6 127.7(3) 2_545 .
O4 K1 O5 20.8(6) 4_566 4_566
O3 K1 O5 159.2(7) 2_545 4_566
O6 K1 O5 65.6(8) . 4_566
O4 K1 N8 138.2(3) 4_566 3_556
O3 K1 N8 70.6(2) 2_545 3_556
O6 K1 N8 84.0(2) . 3_556
O5 K1 N8 129.8(6) 4_566 3_556
O4 K1 N1 102.5(3) 4_566 .
O3 K1 N1 78.0(2) 2_545 .
O6 K1 N1 70.4(2) . .
O5 K1 N1 94.6(5) 4_566 .
N8 K1 N1 112.2(2) 3_556 .
O4 K1 N5 71.8(3) 4_566 3_556
O3 K1 N5 132.7(2) 2_545 3_556
O6 K1 N5 67.2(2) . 3_556
O5 K1 N5 64.8(5) 4_566 3_556
N8 K1 N5 66.97(18) 3_556 3_556
N1 K1 N5 137.5(2) . 3_556
O4 K1 C8 127.4(3) 4_566 3_556
O3 K1 C8 70.3(2) 2_545 3_556
O6 K1 C8 98.6(2) . 3_556
O5 K1 C8 127.3(5) 4_566 3_556
N8 K1 C8 18.81(16) 3_556 3_556
N1 K1 C8 128.6(2) . 3_556
N5 K1 C8 62.83(16) 3_556 3_556
O4 K1 C5 74.0(3) 4_566 3_556
O3 K1 C5 119.5(2) 2_545 3_556
O6 K1 C5 86.1(2) . 3_556
O5 K1 C5 73.8(5) 4_566 3_556
N8 K1 C5 64.81(17) 3_556 3_556
N1 K1 C5 156.5(2) . 3_556
N5 K1 C5 19.06(15) 3_556 3_556
C8 K1 C5 54.47(16) 3_556 3_556
O4 K1 As2 90.3(4) 4_566 3_556
O3 K1 As2 75.67(19) 2_545 3_556
O6 K1 As2 137.6(2) . 3_556
O5 K1 As2 105.4(6) 4_566 3_556
N8 K1 As2 70.82(13) 3_556 3_556
N1 K1 As2 150.53(19) . 3_556
N5 K1 As2 71.65(13) 3_556 3_556
C8 K1 As2 52.08(12) 3_556 3_556
C5 K1 As2 52.62(12) 3_556 3_556
O4 K1 As2 66.1(3) 4_566 .
O3 K1 As2 79.79(17) 2_545 .
O6 K1 As2 121.12(19) . .
O5 K1 As2 79.4(6) 4_566 .
N8 K1 As2 149.53(17) 3_556 .
N1 K1 As2 66.88(14) . .
N5 K1 As2 135.78(16) 3_556 .
C8 K1 As2 139.76(15) 3_556 .
C5 K1 As2 128.39(14) 3_556 .
As2 K1 As2 95.40(8) 3_556 .
O4 K1 K4 175.4(4) 4_566 2_545
O3 K1 K4 41.52(17) 2_545 2_545
O6 K1 K4 89.38(19) . 2_545
O5 K1 K4 154.9(7) 4_566 2_545
N8 K1 K4 42.77(13) 3_556 2_545
N1 K1 K4 74.40(15) . 2_545
N5 K1 K4 108.15(14) 3_556 2_545
C8 K1 K4 54.98(12) 3_556 2_545
C5 K1 K4 107.48(13) 3_556 2_545
As2 K1 K4 94.02(7) 3_556 2_545
As2 K1 K4 114.96(8) . 2_545
O5 K5 N4 63.1(8) . 3
O5 K5 N5 74.1(6) . 2
N4 K5 N5 78.4(2) 3 2
O5 K5 O2 88.8(7) . .
N4 K5 O2 102.9(2) 3 .
N5 K5 O2 160.3(3) 2 .
O5 K5 O6 147.2(9) . .
N4 K5 O6 141.1(2) 3 .
N5 K5 O6 124.4(2) 2 .
O2 K5 O6 66.6(2) . .
O5 K5 N4 101.3(8) . 2
N4 K5 N4 160.82(14) 3 2
N5 K5 N4 86.8(2) 2 2
O2 K5 N4 87.1(2) . 2
O6 K5 N4 57.9(2) . 2
O5 K5 C5 83.2(6) . 2
N4 K5 C5 98.8(2) 3 2
N5 K5 C5 20.43(17) 2 2
O2 K5 C5 150.4(3) . 2
O6 K5 C5 107.1(2) . 2
N4 K5 C5 66.80(18) 2 2
O5 K5 C4 82.4(9) . 3
N4 K5 C4 20.01(19) 3 3
N5 K5 C4 77.72(19) 2 3
O2 K5 C4 110.2(2) . 3
O6 K5 C4 125.5(2) . 3
N4 K5 C4 162.5(2) 2 3
C5 K5 C4 96.97(19) 2 3
O5 K5 N1 121.9(6) . 3
N4 K5 N1 82.9(2) 3 3
N5 K5 N1 145.4(2) 2 3
O2 K5 N1 52.9(2) . 3
O6 K5 N1 60.6(2) . 3
N4 K5 N1 115.9(2) 2 3
C5 K5 N1 151.3(2) 2 3
C4 K5 N1 74.9(2) 3 3
O5 K5 As1 131.1(9) . 3
N4 K5 As1 72.95(15) 3 3
N5 K5 As1 77.30(15) 2 3
O2 K5 As1 122.1(2) . 3
O6 K5 As1 81.56(17) . 3
N4 K5 As1 115.74(15) 2 3
C5 K5 As1 83.45(13) 2 3
C4 K5 As1 53.06(14) 3 3
N1 K5 As1 69.52(13) 3 3
O5 K5 K1 33.6(6) . 4_565
N4 K5 K1 77.41(18) 3 4_565
N5 K5 K1 44.40(14) 2 4_565
O2 K5 K1 116.23(19) . 4_565
O6 K5 K1 141.41(18) . 4_565
N4 K5 K1 83.50(16) 2 4_565
C5 K5 K1 49.78(13) 2 4_565
C4 K5 K1 90.95(16) 3 4_565
N1 K5 K1 154.51(17) 3 4_565
As1 K5 K1 118.62(9) 3 4_565
O5 K5 K4 60.5(6) . 4_565
N4 K5 K4 75.57(15) 3 4_565
N5 K5 K4 134.10(16) 2 4_565
O2 K5 K4 32.65(15) . 4_565
O6 K5 K4 99.12(17) . 4_565
N4 K5 K4 107.53(14) 2 4_565
C5 K5 K4 142.08(15) 2 4_565
C4 K5 K4 89.30(14) 3 4_565
N1 K5 K4 66.32(13) 3 4_565
As1 K5 K4 127.95(8) 3 4_565
K1 K5 K4 92.94(7) 4_565 4_565
O2 K3 O3 157.7(4) . .
O2 K3 O4 108.7(5) . .
O3 K3 O4 84.2(5) . .
O2 K3 N4 122.7(4) . 2
O3 K3 N4 71.2(3) . 2
O4 K3 N4 98.0(4) . 2
O2 K3 N7 88.4(3) . 4_565
O3 K3 N7 75.9(3) . 4_565
O4 K3 N7 79.6(3) . 4_565
N4 K3 N7 147.1(3) 2 4_565
O2 K3 N2 78.3(3) . .
O3 K3 N2 82.4(3) . .
O4 K3 N2 153.7(4) . .
N4 K3 N2 99.0(3) 2 .
N7 K3 N2 75.2(2) 4_565 .
O2 K3 C4 127.5(3) . 2
O3 K3 C4 70.7(2) . 2
O4 K3 C4 83.4(4) . 2
N4 K3 C4 14.6(2) 2 2
N7 K3 C4 143.7(3) 4_565 2
N2 K3 C4 113.1(2) . 2
O2 K3 K4 42.7(2) . 4_565
O3 K3 K4 126.1(2) . 4_565
O4 K3 K4 81.8(4) . 4_565
N4 K3 K4 162.3(3) 2 4_565
N7 K3 K4 50.43(15) 4_565 4_565
N2 K3 K4 87.94(18) . 4_565
C4 K3 K4 156.0(2) 2 4_565
O2 K3 K1 123.2(3) . 4_565
O3 K3 K1 72.8(2) . 4_565
O4 K3 K1 16.4(4) . 4_565
N4 K3 K1 83.0(2) 2 4_565
N7 K3 K1 88.5(2) 4_565 4_565
N2 K3 K1 153.1(2) . 4_565
C4 K3 K1 68.68(16) 2 4_565
K4 K3 K1 98.12(12) 4_565 4_565
K6 O6 K1 94.7(2) . .
K6 O6 K5 103.6(3) . .
K1 O6 K5 161.0(3) . .
K3 O3 K1 153.8(4) . 2
K3 O3 K4 105.9(3) . .
K1 O3 K4 98.8(3) 2 .
K3 O2 K4 103.5(3) . 4_565
K3 O2 K5 61.0(3) . .
K4 O2 K5 111.7(3) 4_565 .
K3 O4 K1 148.1(8) . 4_565
K5 O5 K1 117.8(8) . 4_565

loop_
_geom_bond_atom_site_label_1
_geom_bond_atom_site_label_2
_geom_bond_distance
_geom_bond_site_symmetry_2
W3 C7 2.170(7) .
W3 C8 2.170(7) .
W3 O1 2.184(5) 3_656
W3 O1 2.190(5) .
W3 As2 2.5658(8) .
W3 As1 2.5850(7) 3_656
W3 W1 2.8091(4) .
W3 W2 2.8113(4) .
W3 W2 2.8877(4) 3_656
W3 W1 2.8886(4) 3_656
W3 W3 2.9107(5) 3_656
W2 O1 1.961(5) 3_656
W2 C6 2.173(7) .
W2 C5 2.173(7) .
W2 C4 2.192(8) .
W2 As2 2.5108(8) .
W2 As1 2.5222(7) .
W2 W3 2.8877(4) 3_656
W2 W1 2.9377(4) .
W2 K2 4.0029(16) 3_656
W1 O1 1.974(5) .
W1 C3 2.166(7) .
W1 C2 2.178(7) .
W1 C1 2.209(8) .
W1 As1 2.5193(7) .
W1 As2 2.5195(8) .
W1 W3 2.8886(4) 3_656
As1 W3 2.5850(7) 3_656
As1 K2 3.4628(17) 2_645
As1 K5 3.693(3) 3
As1 K6 3.845(2) 3
As2 K1 3.619(3) 3_556
As2 K1 3.774(3) .
O1 W2 1.961(5) 3_656
O1 W3 2.184(5) 3_656
O1 K2 3.411(6) .
N8 C8 1.149(9) .
N8 K6 2.832(7) 3_556
N8 K4 2.876(7) 4_566
N8 K1 2.996(7) 3_556
N7 C7 1.149(9) .
N7 K2 2.768(7) 4_566
N7 K3 2.781(8) 4_566
N7 K4 3.030(6) .
C5 N5 1.159(9) .
C5 K2 3.012(7) 3_656
C5 K5 3.295(7) 2_545
N3 C3 1.152(9) .
N3 K6 2.920(6) 1_655
N3 K6 2.952(6) 3
N3 K4 2.955(6) 4_565
N3 K2 2.960(6) .
C3 K6 3.260(7) 3
C7 K2 3.148(7) 4_566
C1 N1 1.161(10) .
C6 N6 1.153(9) .
C6 K2 3.106(7) 3_656
C6 K2 3.478(7) 2_645
N2 C2 1.148(9) .
N2 K3 2.879(8) .
N2 K4 2.917(7) .
N2 K2 3.228(7) .
N5 K5 2.946(7) 2_545
N5 K2 2.955(7) 3_656
N5 K6 3.149(7) 3_556
N5 K1 3.246(7) 3_556
N6 K6 2.780(7) 2_545
N6 K4 2.878(7) 3_656
N6 K2 3.090(7) 3_656
N6 K2 3.250(7) 2_645
C4 N4 1.166(10) .
C4 K5 3.354(9) 3
C4 K3 3.524(9) 2_545
N1 K1 3.186(10) .
N1 K5 3.398(10) 3
N4 K3 2.657(9) 2_545
N4 K5 2.945(10) 3
N4 K5 3.284(10) 2_545
K2 N7 2.768(7) 4_565
K2 N5 2.955(7) 3_656
K2 C5 3.012(7) 3_656
K2 N6 3.090(7) 3_656
K2 C6 3.106(7) 3_656
K2 C7 3.147(7) 4_565
K2 N6 3.250(7) 2_655
K2 As1 3.4627(17) 2_655
K2 C6 3.478(7) 2_655
K4 O2 2.730(8) 4_566
K4 O3 2.839(8) .
K4 N8 2.876(7) 4_565
K4 N6 2.878(7) 3_656
K4 N3 2.955(6) 4_566
K4 K2 4.000(2) 4_566
K4 K1 4.232(4) 2
K4 K6 4.249(3) 4_666
K4 K6 4.633(2) 2
K6 O6 2.698(9) .
K6 N6 2.780(7) 2
K6 N8 2.832(7) 3_556
K6 N3 2.920(6) 1_455
K6 N3 2.952(6) 3
K6 N5 3.149(7) 3_556
K6 C3 3.260(7) 3
K6 K6 3.829(4) 3_455
K6 As1 3.845(2) 3
K6 K2 4.051(2) 1_455
K6 K4 4.249(3) 4_465
K6 K4 4.633(2) 2_545
K1 O4 2.668(13) 4_566
K1 O3 2.733(10) 2_545
K1 O6 2.827(10) .
K1 O5 2.88(3) 4_566
K1 N8 2.996(7) 3_556
K1 N5 3.245(7) 3_556
K1 C8 3.459(7) 3_556
K1 C5 3.536(7) 3_556
K1 As2 3.619(3) 3_556
K1 K4 4.232(4) 2_545
K5 O5 2.50(3) .
K5 N4 2.945(10) 3
K5 N5 2.946(7) 2
K5 O2 2.947(10) .
K5 O6 3.263(9) .
K5 N4 3.284(10) 2
K5 C5 3.295(7) 2
K5 C4 3.354(9) 3
K5 N1 3.398(10) 3
K5 As1 3.693(3) 3
K5 K1 4.612(5) 4_565
K5 K4 4.700(3) 4_565
K3 O2 2.237(13) .
K3 O3 2.505(12) .
K3 O4 2.508(14) .
K3 N4 2.657(9) 2
K3 N7 2.781(8) 4_565
K3 C4 3.524(9) 2
K3 K4 3.913(5) 4_565
K3 K1 4.977(7) 4_565
O3 K1 2.733(10) 2
O2 K4 2.730(8) 4_565
O4 K1 2.668(13) 4_565
O5 K1 2.88(3) 4_565
